data_4023840
loop_
_publ_author_name
'Atsuya Muranaka'
'Masahiko Shibahara'
'Motonori Watanabe'
'Taisuke Matsumoto'
'Teruo Shinmyozu'
'Nagao Kobayashi'

_publ_contact_author_email mshiba@cc.oita-u.ac.jp
_publ_contact_author_fax '+81 97 554 7553'
_publ_contact_author_name 'Masahiko Shibahara'
_publ_section_title
;
 Optical Resolution, Absolute Configuration, and Chiroptical
 Properties of Three-Layered [3.3]Paracyclophane
;
_journal_name_full 'Journal of Organic Chemistry'
_journal_page_first 9125
_journal_page_last 9128
_journal_paper_doi 10.1021/jo801441h
_journal_volume 73
_journal_year 2008
_chemical_formula_moiety 'C30 H34 '
_chemical_formula_sum 'C30 H34'
_chemical_formula_weight 394.60
_space_group_IT_number 96
_symmetry_cell_setting tetragonal
_symmetry_Int_Tables_number 96
_symmetry_space_group_name_Hall 'P 4nw 2abw'
_symmetry_space_group_name_H-M 'P 43 21 2'
_audit_creation_date 2006-12-21
_audit_creation_method 'by CrystalStructure 3.8'
_cell_angle_alpha 90.0000
_cell_angle_beta 90.0000
_cell_angle_gamma 90.0000
_cell_formula_units_Z 8
_cell_length_a 10.6091(2)
_cell_length_b 10.6091(2)
_cell_length_c 39.7099(14)
_cell_measurement_reflns_used 8419
_cell_measurement_temperature 153.1
_cell_measurement_theta_max 27.5
_cell_measurement_theta_min 3.1
_cell_volume 4469.47(20)
_computing_cell_refinement CrystalClear
_computing_data_collection CrystalClear
_computing_data_reduction CrystalStructure
_computing_publication_material 'CrystalStructure 3.8'
_computing_structure_refinement CRYSTALS
_computing_structure_solution SIR97
_diffrn_detector_area_resol_mean 7.31
_diffrn_measured_fraction_theta_full 0.997
_diffrn_measured_fraction_theta_max 0.997
_diffrn_measurement_device_type 'Rigaku Saturn'
_diffrn_measurement_method \w
_diffrn_radiation_type 'Mo K\a'
_diffrn_radiation_wavelength 0.71070
_diffrn_reflns_av_R_equivalents 0.053
_diffrn_reflns_limit_h_max 13
_diffrn_reflns_limit_h_min -13
_diffrn_reflns_limit_k_max 13
_diffrn_reflns_limit_k_min -13
_diffrn_reflns_limit_l_max 51
_diffrn_reflns_limit_l_min -51
_diffrn_reflns_number 52030
_diffrn_reflns_theta_full 27.48
_diffrn_reflns_theta_max 27.48
_exptl_absorpt_coefficient_mu 0.065
_exptl_absorpt_correction_T_max 0.993
_exptl_absorpt_correction_T_min 0.927
_exptl_absorpt_correction_type multi-scan
_exptl_absorpt_process_details 'Jacobson, R. (1998) Private communication'
_exptl_crystal_colour colorless
_exptl_crystal_density_diffrn 1.173
_exptl_crystal_density_method 'not measured'
_exptl_crystal_description prism
_exptl_crystal_F_000 1712.00
_exptl_crystal_size_max 0.18
_exptl_crystal_size_mid 0.15
_exptl_crystal_size_min 0.10
_refine_diff_density_max 0.18
_refine_diff_density_min -0.17
_refine_ls_extinction_coef 625(54)
_refine_ls_extinction_method 'Larson (1970) Crystallographic Computing eq. 22'
_refine_ls_goodness_of_fit_ref 1.069
_refine_ls_hydrogen_treatment refall
_refine_ls_number_parameters 306
_refine_ls_number_reflns 3051
_refine_ls_R_factor_gt 0.0351
_refine_ls_shift/su_max 0.0000
_refine_ls_structure_factor_coef Fsqd
_refine_ls_weighting_details 'w = 1/[0.8800\s(Fo^2^)]/(4Fo^2^)'
_refine_ls_weighting_scheme calc
_refine_ls_wR_factor_ref 0.0692
_reflns_number_gt 2178
_reflns_number_total 3051
_reflns_threshold_expression F^2^>2.0\s(F^2^)
_cod_data_source_file jo801441h_si_002.cif
_cod_data_source_block '__3LPCP-R'
_cod_original_formula_sum 'C30 H34 '
_cod_database_code 4023840

loop_
_symmetry_equiv_pos_site_id
_symmetry_equiv_pos_as_xyz
1 +X,+Y,+Z
2 1/2-Y,1/2+X,3/4+Z
3 -X,-Y,1/2+Z
4 1/2+Y,1/2-X,1/4+Z
5 1/2-X,1/2+Y,3/4-Z
6 +Y,+X,-Z
7 1/2+X,1/2-Y,1/4-Z
8 -Y,-X,1/2-Z

loop_
_atom_site_label
_atom_site_type_symbol
_atom_site_fract_x
_atom_site_fract_y
_atom_site_fract_z
_atom_site_U_iso_or_equiv
_atom_site_adp_type
_atom_site_occupancy
_atom_site_symmetry_multiplicity
_atom_site_calc_flag
_atom_site_refinement_flags
_atom_site_disorder_assembly
_atom_site_disorder_group
C(1) C 0.28132(19) 0.19011(19) 0.94844(5) 0.0419(6) Uani 1.00 1 d . . .
C(2) C 0.17100(19) 0.0969(2) 0.94577(5) 0.0444(6) Uani 1.00 1 d . . .
C(3) C 0.14759(19) 0.0410(2) 0.91049(5) 0.0432(6) Uani 1.00 1 d . . .
C(4) C 0.25391(19) -0.04005(19) 0.89760(4) 0.0339(5) Uani 1.00 1 d . . .
C(5) C 0.32857(19) -0.00401(19) 0.87067(4) 0.0368(5) Uani 1.00 1 d . . .
C(6) C 0.43943(19) -0.06660(19) 0.86319(4) 0.0365(5) Uani 1.00 1 d . . .
C(7) C 0.47968(19) -0.16792(18) 0.88224(4) 0.0328(5) Uani 1.00 1 d . . .
C(8) C 0.39767(19) -0.21242(18) 0.90714(4) 0.0340(5) Uani 1.00 1 d . . .
C(9) C 0.28779(19) -0.14959(18) 0.91440(4) 0.0337(5) Uani 1.00 1 d . . .
C(10) C 0.60980(19) -0.2242(2) 0.87805(4) 0.0420(6) Uani 1.00 1 d . . .
C(11) C 0.69171(19) -0.22504(18) 0.90992(4) 0.0366(5) Uani 1.00 1 d . . .
C(12) C 0.73698(18) -0.09576(18) 0.92248(4) 0.0323(5) Uani 1.00 1 d . . .
C(13) C 0.63200(17) -0.00977(17) 0.93426(4) 0.0258(4) Uani 1.00 1 d . . .
C(14) C 0.55732(18) -0.03594(16) 0.96239(4) 0.0261(4) Uani 1.00 1 d . . .
C(15) C 0.44586(18) 0.03133(18) 0.96611(4) 0.0292(5) Uani 1.00 1 d . . .
C(16) C 0.41199(18) 0.13151(18) 0.94532(4) 0.0298(5) Uani 1.00 1 d . . .
C(17) C 0.50122(19) 0.17435(17) 0.92198(4) 0.0294(5) Uani 1.00 1 d . . .
C(18) C 0.60480(17) 0.09872(17) 0.91600(4) 0.0270(4) Uani 1.00 1 d . . .
C(19) C 0.5931(2) -0.13400(17) 0.98854(4) 0.0341(5) Uani 1.00 1 d . . .
C(20) C 0.6040(2) -0.08252(19) 1.02469(4) 0.0392(5) Uani 1.00 1 d . . .
C(21) C 0.7155(2) 0.00613(19) 1.03158(4) 0.0420(6) Uani 1.00 1 d . . .
C(22) C 0.7074(2) 0.13111(19) 1.01346(4) 0.0338(5) Uani 1.00 1 d . . .
C(23) C 0.6080(2) 0.21268(19) 1.01962(4) 0.0375(5) Uani 1.00 1 d . . .
C(24) C 0.5855(2) 0.31548(18) 0.99893(4) 0.0387(6) Uani 1.00 1 d . . .
C(25) C 0.6621(2) 0.34081(17) 0.97125(4) 0.0347(5) Uani 1.00 1 d . . .
C(26) C 0.76933(19) 0.26729(18) 0.96759(4) 0.0352(5) Uani 1.00 1 d . . .
C(27) C 0.79097(19) 0.16371(18) 0.98818(4) 0.0347(5) Uani 1.00 1 d . . .
C(28) C 0.6248(2) 0.43917(18) 0.94565(5) 0.0422(6) Uani 1.00 1 d . . .
C(29) C 0.4977(2) 0.41482(18) 0.92759(5) 0.0434(6) Uani 1.00 1 d . . .
C(30) C 0.4903(2) 0.29984(17) 0.90404(4) 0.0374(5) Uani 1.00 1 d . . .
H(1) H 0.2761 0.2308 0.9697 0.051 Uiso 1.00 1 c R . .
H(2) H 0.2723 0.2508 0.9310 0.050 Uiso 1.00 1 c R . .
H(3) H 0.0965 0.1395 0.9526 0.053 Uiso 1.00 1 c R . .
H(4) H 0.1873 0.0290 0.9607 0.053 Uiso 1.00 1 c R . .
H(5) H 0.1354 0.1086 0.8952 0.052 Uiso 1.00 1 c R . .
H(6) H 0.0734 -0.0090 0.9114 0.052 Uiso 1.00 1 c R . .
H(7) H 0.3032 0.0651 0.8571 0.044 Uiso 1.00 1 c R . .
H(8) H 0.4888 -0.0396 0.8446 0.044 Uiso 1.00 1 c R . .
H(9) H 0.4182 -0.2871 0.9192 0.041 Uiso 1.00 1 c R . .
H(10) H 0.2336 -0.1819 0.9314 0.041 Uiso 1.00 1 c R . .
H(11) H 0.6529 -0.1772 0.8613 0.050 Uiso 1.00 1 c R . .
H(12) H 0.6001 -0.3089 0.8707 0.051 Uiso 1.00 1 c R . .
H(13) H 0.7641 -0.2750 0.9054 0.044 Uiso 1.00 1 c R . .
H(14) H 0.6440 -0.2628 0.9275 0.043 Uiso 1.00 1 c R . .
H(15) H 0.7804 -0.0551 0.9046 0.039 Uiso 1.00 1 c R . .
H(16) H 0.7932 -0.1089 0.9408 0.039 Uiso 1.00 1 c R . .
H(17) H 0.3899 0.0079 0.9837 0.035 Uiso 1.00 1 c R . .
H(18) H 0.6606 0.1222 0.8984 0.033 Uiso 1.00 1 c R . .
H(19) H 0.6722 -0.1690 0.9824 0.041 Uiso 1.00 1 c R . .
H(20) H 0.5307 -0.1983 0.9884 0.041 Uiso 1.00 1 c R . .
H(21) H 0.6113 -0.1525 1.0395 0.047 Uiso 1.00 1 c R . .
H(22) H 0.5287 -0.0377 1.0296 0.047 Uiso 1.00 1 c R . .
H(23) H 0.7907 -0.0350 1.0247 0.050 Uiso 1.00 1 c R . .
H(24) H 0.7191 0.0221 1.0551 0.050 Uiso 1.00 1 c R . .
H(25) H 0.5543 0.1979 1.0384 0.045 Uiso 1.00 1 c R . .
H(26) H 0.5167 0.3698 1.0037 0.046 Uiso 1.00 1 c R . .
H(27) H 0.8290 0.2881 0.9507 0.042 Uiso 1.00 1 c R . .
H(28) H 0.8647 0.1144 0.9849 0.042 Uiso 1.00 1 c R . .
H(29) H 0.6891 0.4430 0.9290 0.050 Uiso 1.00 1 c R . .
H(30) H 0.6192 0.5181 0.9568 0.051 Uiso 1.00 1 c R . .
H(31) H 0.4787 0.4874 0.9145 0.052 Uiso 1.00 1 c R . .
H(32) H 0.4352 0.4043 0.9445 0.052 Uiso 1.00 1 c R . .
H(33) H 0.4117 0.3022 0.8926 0.045 Uiso 1.00 1 c R . .
H(34) H 0.5569 0.3057 0.8881 0.045 Uiso 1.00 1 c R . .

loop_
_atom_site_aniso_label
_atom_site_aniso_U_11
_atom_site_aniso_U_22
_atom_site_aniso_U_33
_atom_site_aniso_U_12
_atom_site_aniso_U_13
_atom_site_aniso_U_23
C(1) 0.0406(12) 0.0457(13) 0.0394(10) 0.0122(11) -0.0039(10) -0.0075(10)
C(2) 0.0316(12) 0.0571(15) 0.0446(11) 0.0121(11) 0.0057(10) 0.0073(11)
C(3) 0.0327(12) 0.0459(14) 0.0511(12) -0.0014(10) -0.0092(10) 0.0100(11)
C(4) 0.0327(11) 0.0346(11) 0.0344(9) -0.0059(9) -0.0104(9) 0.0024(9)
C(5) 0.0449(13) 0.0371(12) 0.0284(9) -0.0073(10) -0.0132(9) 0.0065(9)
C(6) 0.0429(13) 0.0413(12) 0.0253(8) -0.0072(10) -0.0047(9) -0.0007(9)
C(7) 0.0409(12) 0.0323(11) 0.0254(9) -0.0039(10) -0.0051(9) -0.0072(8)
C(8) 0.0438(13) 0.0238(10) 0.0343(9) -0.0058(9) -0.0070(10) -0.0012(9)
C(9) 0.0344(11) 0.0326(11) 0.0341(10) -0.0107(9) -0.0042(9) 0.0032(9)
C(10) 0.0519(14) 0.0391(13) 0.0350(10) 0.0021(11) 0.0037(10) -0.0086(9)
C(11) 0.0412(13) 0.0300(11) 0.0386(10) 0.0087(9) 0.0045(9) -0.0004(9)
C(12) 0.0298(11) 0.0321(11) 0.0351(9) 0.0023(9) -0.0008(8) 0.0039(9)
C(13) 0.0249(10) 0.0230(10) 0.0296(8) -0.0000(8) -0.0066(8) -0.0020(8)
C(14) 0.0307(11) 0.0219(10) 0.0258(8) -0.0025(8) -0.0056(8) -0.0013(8)
C(15) 0.0302(11) 0.0337(11) 0.0237(8) -0.0019(9) -0.0004(8) -0.0013(8)
C(16) 0.0310(11) 0.0303(11) 0.0280(8) 0.0051(9) -0.0090(8) -0.0089(8)
C(17) 0.0375(11) 0.0259(10) 0.0248(8) 0.0002(9) -0.0106(8) -0.0025(8)
C(18) 0.0293(10) 0.0251(10) 0.0265(8) -0.0032(8) -0.0024(8) -0.0006(8)
C(19) 0.0395(12) 0.0297(11) 0.0332(9) -0.0003(10) -0.0036(9) 0.0044(8)
C(20) 0.0554(14) 0.0342(12) 0.0279(9) -0.0018(11) -0.0049(10) 0.0110(8)
C(21) 0.0546(14) 0.0361(12) 0.0353(10) 0.0013(11) -0.0155(10) 0.0052(9)
C(22) 0.0428(12) 0.0294(11) 0.0293(9) -0.0033(10) -0.0135(9) 0.0009(8)
C(23) 0.0467(13) 0.0388(12) 0.0271(9) 0.0001(11) -0.0042(9) -0.0017(9)
C(24) 0.0485(14) 0.0316(12) 0.0360(9) 0.0087(10) -0.0063(10) -0.0075(9)
C(25) 0.0467(13) 0.0246(10) 0.0327(10) -0.0045(9) -0.0112(9) -0.0014(8)
C(26) 0.0377(12) 0.0348(12) 0.0333(9) -0.0083(9) -0.0080(9) 0.0013(9)
C(27) 0.0315(11) 0.0345(12) 0.0381(10) 0.0010(9) -0.0143(9) -0.0043(9)
C(28) 0.0581(14) 0.0251(11) 0.0434(10) -0.0012(10) -0.0123(11) 0.0024(9)
C(29) 0.0629(15) 0.0234(11) 0.0438(11) 0.0095(10) -0.0146(11) 0.0036(9)
C(30) 0.0489(13) 0.0270(11) 0.0362(9) 0.0060(10) -0.0090(10) 0.0024(9)

loop_
_atom_type_symbol
_atom_type_description
_atom_type_scat_dispersion_real
_atom_type_scat_dispersion_imag
_atom_type_scat_source
C C 0.003 0.002
;
International Tables for Crystallography
(1992, Vol. C, Tables 4.2.6.8 and 6.1.1.4)
;
H H 0.000 0.000
;
International Tables for Crystallography
(1992, Vol. C, Table 6.1.1.4)
;

loop_
_geom_angle_atom_site_label_1
_geom_angle_atom_site_label_2
_geom_angle_atom_site_label_3
_geom_angle
_geom_angle_publ_flag
_geom_angle_site_symmetry_1
_geom_angle_site_symmetry_2
_geom_angle_site_symmetry_3
C(2) C(1) C(16) 115.14(16) yes . . .
C(1) C(2) C(3) 115.68(16) yes . . .
C(2) C(3) C(4) 114.04(16) yes . . .
C(3) C(4) C(5) 122.19(17) yes . . .
C(3) C(4) C(9) 120.54(16) yes . . .
C(5) C(4) C(9) 117.03(18) yes . . .
C(4) C(5) C(6) 121.32(17) yes . . .
C(5) C(6) C(7) 121.24(16) yes . . .
C(6) C(7) C(8) 117.20(17) yes . . .
C(6) C(7) C(10) 121.92(16) yes . . .
C(8) C(7) C(10) 120.78(16) yes . . .
C(7) C(8) C(9) 120.82(17) yes . . .
C(4) C(9) C(8) 121.70(16) yes . . .
C(7) C(10) C(11) 115.33(14) yes . . .
C(10) C(11) C(12) 116.08(15) yes . . .
C(11) C(12) C(13) 114.10(15) yes . . .
C(12) C(13) C(14) 122.99(15) yes . . .
C(12) C(13) C(18) 119.36(14) yes . . .
C(14) C(13) C(18) 117.62(16) yes . . .
C(13) C(14) C(15) 117.75(15) yes . . .
C(13) C(14) C(19) 122.77(16) yes . . .
C(15) C(14) C(19) 119.48(15) yes . . .
C(14) C(15) C(16) 123.27(16) yes . . .
C(1) C(16) C(15) 119.84(16) yes . . .
C(1) C(16) C(17) 122.42(16) yes . . .
C(15) C(16) C(17) 117.74(17) yes . . .
C(16) C(17) C(18) 117.58(16) yes . . .
C(16) C(17) C(30) 123.01(17) yes . . .
C(18) C(17) C(30) 119.39(16) yes . . .
C(13) C(18) C(17) 123.80(15) yes . . .
C(14) C(19) C(20) 114.41(14) yes . . .
C(19) C(20) C(21) 116.16(15) yes . . .
C(20) C(21) C(22) 114.10(16) yes . . .
C(21) C(22) C(23) 120.49(17) yes . . .
C(21) C(22) C(27) 121.89(18) yes . . .
C(23) C(22) C(27) 117.37(17) yes . . .
C(22) C(23) C(24) 121.17(16) yes . . .
C(23) C(24) C(25) 121.30(18) yes . . .
C(24) C(25) C(26) 116.90(16) yes . . .
C(24) C(25) C(28) 120.82(18) yes . . .
C(26) C(25) C(28) 122.20(16) yes . . .
C(25) C(26) C(27) 121.25(16) yes . . .
C(22) C(27) C(26) 121.27(18) yes . . .
C(25) C(28) C(29) 115.11(16) yes . . .
C(28) C(29) C(30) 117.26(17) yes . . .
C(17) C(30) C(29) 114.02(13) yes . . .
C(2) C(1) H(1) 108.0 no . . .
C(2) C(1) H(2) 108.0 no . . .
C(16) C(1) H(1) 108.1 no . . .
C(16) C(1) H(2) 108.0 no . . .
H(1) C(1) H(2) 109.5 no . . .
C(1) C(2) H(3) 108.0 no . . .
C(1) C(2) H(4) 107.8 no . . .
C(3) C(2) H(3) 108.0 no . . .
C(3) C(2) H(4) 107.9 no . . .
H(3) C(2) H(4) 109.5 no . . .
C(2) C(3) H(5) 108.3 no . . .
C(2) C(3) H(6) 108.3 no . . .
C(4) C(3) H(5) 108.4 no . . .
C(4) C(3) H(6) 108.3 no . . .
H(5) C(3) H(6) 109.5 no . . .
C(4) C(5) H(7) 119.3 no . . .
C(6) C(5) H(7) 119.3 no . . .
C(5) C(6) H(8) 119.4 no . . .
C(7) C(6) H(8) 119.3 no . . .
C(7) C(8) H(9) 119.6 no . . .
C(9) C(8) H(9) 119.6 no . . .
C(4) C(9) H(10) 119.2 no . . .
C(8) C(9) H(10) 119.1 no . . .
C(7) C(10) H(11) 108.0 no . . .
C(7) C(10) H(12) 108.0 no . . .
C(11) C(10) H(11) 108.0 no . . .
C(11) C(10) H(12) 108.0 no . . .
H(11) C(10) H(12) 109.5 no . . .
C(10) C(11) H(13) 107.8 no . . .
C(10) C(11) H(14) 107.8 no . . .
C(12) C(11) H(13) 107.8 no . . .
C(12) C(11) H(14) 107.8 no . . .
H(13) C(11) H(14) 109.5 no . . .
C(11) C(12) H(15) 108.3 no . . .
C(11) C(12) H(16) 108.3 no . . .
C(13) C(12) H(15) 108.3 no . . .
C(13) C(12) H(16) 108.3 no . . .
H(15) C(12) H(16) 109.5 no . . .
C(14) C(15) H(17) 118.4 no . . .
C(16) C(15) H(17) 118.3 no . . .
C(13) C(18) H(18) 118.1 no . . .
C(17) C(18) H(18) 118.1 no . . .
C(14) C(19) H(19) 108.2 no . . .
C(14) C(19) H(20) 108.3 no . . .
C(20) C(19) H(19) 108.2 no . . .
C(20) C(19) H(20) 108.2 no . . .
H(19) C(19) H(20) 109.5 no . . .
C(19) C(20) H(21) 107.8 no . . .
C(19) C(20) H(22) 107.8 no . . .
C(21) C(20) H(21) 107.8 no . . .
C(21) C(20) H(22) 107.8 no . . .
H(21) C(20) H(22) 109.5 no . . .
C(20) C(21) H(23) 108.3 no . . .
C(20) C(21) H(24) 108.3 no . . .
C(22) C(21) H(23) 108.2 no . . .
C(22) C(21) H(24) 108.3 no . . .
H(23) C(21) H(24) 109.5 no . . .
C(22) C(23) H(25) 119.4 no . . .
C(24) C(23) H(25) 119.4 no . . .
C(23) C(24) H(26) 119.4 no . . .
C(25) C(24) H(26) 119.3 no . . .
C(25) C(26) H(27) 119.4 no . . .
C(27) C(26) H(27) 119.4 no . . .
C(22) C(27) H(28) 119.4 no . . .
C(26) C(27) H(28) 119.4 no . . .
C(25) C(28) H(29) 108.1 no . . .
C(25) C(28) H(30) 108.1 no . . .
C(29) C(28) H(29) 108.0 no . . .
C(29) C(28) H(30) 108.0 no . . .
H(29) C(28) H(30) 109.5 no . . .
C(28) C(29) H(31) 107.6 no . . .
C(28) C(29) H(32) 107.4 no . . .
C(30) C(29) H(31) 107.5 no . . .
C(30) C(29) H(32) 107.5 no . . .
H(31) C(29) H(32) 109.5 no . . .
C(17) C(30) H(33) 108.4 no . . .
C(17) C(30) H(34) 108.3 no . . .
C(29) C(30) H(33) 108.3 no . . .
C(29) C(30) H(34) 108.3 no . . .
H(33) C(30) H(34) 109.5 no . . .

loop_
_geom_bond_atom_site_label_1
_geom_bond_atom_site_label_2
_geom_bond_distance
_geom_bond_publ_flag
_geom_bond_site_symmetry_1
_geom_bond_site_symmetry_2
C(1) C(2) 1.536(2) yes . .
C(1) C(16) 1.524(2) yes . .
C(2) C(3) 1.542(2) yes . .
C(3) C(4) 1.508(2) yes . .
C(4) C(5) 1.385(2) yes . .
C(4) C(9) 1.387(2) yes . .
C(5) C(6) 1.383(2) yes . .
C(6) C(7) 1.382(2) yes . .
C(7) C(8) 1.399(2) yes . .
C(7) C(10) 1.513(2) yes . .
C(8) C(9) 1.373(2) yes . .
C(10) C(11) 1.535(2) yes . .
C(11) C(12) 1.536(2) yes . .
C(12) C(13) 1.514(2) yes . .
C(13) C(14) 1.397(2) yes . .
C(13) C(18) 1.391(2) yes . .
C(14) C(15) 1.389(2) yes . .
C(14) C(19) 1.518(2) yes . .
C(15) C(16) 1.393(2) yes . .
C(16) C(17) 1.401(2) yes . .
C(17) C(18) 1.381(2) yes . .
C(17) C(30) 1.514(2) yes . .
C(19) C(20) 1.540(2) yes . .
C(20) C(21) 1.536(2) yes . .
C(21) C(22) 1.511(2) yes . .
C(22) C(23) 1.386(2) yes . .
C(22) C(27) 1.383(2) yes . .
C(23) C(24) 1.386(2) yes . .
C(24) C(25) 1.393(2) yes . .
C(25) C(26) 1.387(2) yes . .
C(25) C(28) 1.509(2) yes . .
C(26) C(27) 1.389(2) yes . .
C(28) C(29) 1.549(3) yes . .
C(29) C(30) 1.539(2) yes . .
C(1) H(1) 0.950 no . .
C(1) H(2) 0.950 no . .
C(2) H(3) 0.950 no . .
C(2) H(4) 0.950 no . .
C(3) H(5) 0.950 no . .
C(3) H(6) 0.950 no . .
C(5) H(7) 0.950 no . .
C(6) H(8) 0.950 no . .
C(8) H(9) 0.950 no . .
C(9) H(10) 0.950 no . .
C(10) H(11) 0.950 no . .
C(10) H(12) 0.950 no . .
C(11) H(13) 0.950 no . .
C(11) H(14) 0.950 no . .
C(12) H(15) 0.950 no . .
C(12) H(16) 0.950 no . .
C(15) H(17) 0.950 no . .
C(18) H(18) 0.950 no . .
C(19) H(19) 0.950 no . .
C(19) H(20) 0.950 no . .
C(20) H(21) 0.950 no . .
C(20) H(22) 0.950 no . .
C(21) H(23) 0.950 no . .
C(21) H(24) 0.950 no . .
C(23) H(25) 0.950 no . .
C(24) H(26) 0.950 no . .
C(26) H(27) 0.950 no . .
C(27) H(28) 0.950 no . .
C(28) H(29) 0.950 no . .
C(28) H(30) 0.950 no . .
C(29) H(31) 0.950 no . .
C(29) H(32) 0.950 no . .
C(30) H(33) 0.950 no . .
C(30) H(34) 0.950 no . .

loop_
_geom_contact_atom_site_label_1
_geom_contact_atom_site_label_2
_geom_contact_distance
_geom_contact_publ_flag
_geom_contact_site_symmetry_1
_geom_contact_site_symmetry_2
C(1) H(1) 3.418 ? . 6_557
C(3) H(12) 3.313 ? . 5_556
C(3) H(31) 3.316 ? . 5_546
C(3) H(33) 3.356 ? . 5_546
C(4) H(31) 3.503 ? . 5_546
C(4) H(33) 2.905 ? . 5_546
C(5) H(2) 3.482 ? . 5_546
C(5) H(25) 3.339 ? . 2_544
C(5) H(31) 3.549 ? . 5_546
C(5) H(33) 3.317 ? . 5_546
C(6) H(2) 3.446 ? . 5_546
C(6) H(5) 3.551 ? . 5_546
C(6) H(25) 3.549 ? . 2_544
C(7) H(5) 2.880 ? . 5_546
C(8) H(5) 2.835 ? . 5_546
C(8) H(7) 3.229 ? . 5_546
C(8) H(31) 3.311 ? . 1_545
C(9) H(5) 3.583 ? . 5_546
C(9) H(7) 3.289 ? . 5_546
C(9) H(24) 3.370 ? . 6_547
C(9) H(33) 3.141 ? . 5_546
C(10) H(5) 3.280 ? . 5_546
C(10) H(18) 3.112 ? . 5_646
C(10) H(27) 3.195 ? . 5_646
C(10) H(29) 3.583 ? . 5_646
C(11) H(18) 3.231 ? . 5_646
C(11) H(21) 3.128 ? . 6_647
C(11) H(30) 3.390 ? . 1_545
C(11) H(34) 3.296 ? . 5_646
C(12) H(23) 3.422 ? . 6_647
C(12) H(34) 3.416 ? . 5_646
C(18) H(12) 3.589 ? . 5_656
C(18) H(13) 3.432 ? . 5_656
C(19) H(19) 3.454 ? . 6_647
C(19) H(30) 3.492 ? . 6_547
C(20) H(8) 3.318 ? . 4_555
C(20) H(13) 3.463 ? . 6_647
C(20) H(16) 3.592 ? . 6_647
C(20) H(19) 3.557 ? . 6_647
C(20) H(29) 3.489 ? . 6_547
C(20) H(30) 3.374 ? . 6_547
C(21) H(10) 3.029 ? . 6_657
C(21) H(13) 3.586 ? . 6_647
C(21) H(16) 3.127 ? . 6_647
C(22) H(10) 2.713 ? . 6_657
C(23) H(7) 3.506 ? . 4_555
C(23) H(9) 3.450 ? . 6_657
C(23) H(10) 2.967 ? . 6_657
C(23) H(32) 3.504 ? . 6_557
C(24) H(20) 3.276 ? . 6_657
C(24) H(26) 3.131 ? . 6_557
C(24) H(32) 3.219 ? . 6_557
C(25) H(20) 2.971 ? . 6_657
C(25) H(21) 3.505 ? . 6_657
C(26) H(11) 3.291 ? . 5_656
C(26) H(17) 3.441 ? . 6_657
C(26) H(20) 3.314 ? . 6_657
C(26) H(22) 3.449 ? . 6_657
C(27) H(3) 3.545 ? . 1_655
C(27) H(4) 3.249 ? . 6_657
C(27) H(10) 3.292 ? . 6_657
C(27) H(17) 3.508 ? . 6_657
C(28) H(11) 3.492 ? . 5_656
C(28) H(14) 3.249 ? . 1_565
C(28) H(20) 3.366 ? . 6_657
C(28) H(21) 3.044 ? . 6_657
C(28) H(26) 3.469 ? . 6_557
C(29) H(9) 3.290 ? . 1_565
C(29) H(26) 3.232 ? . 6_557
C(30) H(6) 3.365 ? . 5_556
H(1) C(1) 3.418 ? . 6_557
H(1) H(1) 2.500 ? . 6_557
H(1) H(25) 3.545 ? . 6_557
H(1) H(26) 3.361 ? . 6_557
H(2) C(5) 3.482 ? . 5_556
H(2) C(6) 3.446 ? . 5_556
H(2) H(25) 3.531 ? . 6_557
H(3) C(27) 3.545 ? . 1_455
H(3) H(4) 3.551 ? . 6_557
H(3) H(27) 3.247 ? . 1_455
H(3) H(28) 2.786 ? . 1_455
H(4) C(27) 3.249 ? . 6_547
H(4) H(3) 3.551 ? . 6_557
H(4) H(23) 3.506 ? . 6_547
H(4) H(28) 2.882 ? . 6_547
H(5) C(6) 3.551 ? . 5_556
H(5) C(7) 2.880 ? . 5_556
H(5) C(8) 2.835 ? . 5_556
H(5) C(9) 3.583 ? . 5_556
H(5) C(10) 3.280 ? . 5_556
H(5) H(9) 2.841 ? . 5_556
H(5) H(12) 2.721 ? . 5_556
H(5) H(31) 2.956 ? . 5_546
H(6) C(30) 3.365 ? . 5_546
H(6) H(12) 3.086 ? . 5_556
H(6) H(15) 3.158 ? . 1_455
H(6) H(16) 3.364 ? . 1_455
H(6) H(23) 3.505 ? . 6_547
H(6) H(24) 3.222 ? . 6_547
H(6) H(31) 3.067 ? . 5_546
H(6) H(33) 2.939 ? . 5_546
H(6) H(34) 3.105 ? . 5_546
H(7) C(8) 3.229 ? . 5_556
H(7) C(9) 3.289 ? . 5_556
H(7) C(23) 3.506 ? . 2_544
H(7) H(9) 3.010 ? . 5_556
H(7) H(10) 3.112 ? . 5_556
H(7) H(24) 3.220 ? . 2_544
H(7) H(25) 2.731 ? . 2_544
H(7) H(31) 3.219 ? . 5_546
H(8) C(20) 3.318 ? . 2_544
H(8) H(21) 3.219 ? . 2_544
H(8) H(22) 2.730 ? . 2_544
H(8) H(24) 3.163 ? . 2_544
H(8) H(25) 3.147 ? . 2_544
H(8) H(27) 3.210 ? . 5_646
H(8) H(29) 3.548 ? . 5_646
H(9) C(23) 3.450 ? . 6_547
H(9) C(29) 3.290 ? . 1_545
H(9) H(5) 2.841 ? . 5_546
H(9) H(7) 3.010 ? . 5_546
H(9) H(25) 3.338 ? . 6_547
H(9) H(30) 3.326 ? . 1_545
H(9) H(31) 2.484 ? . 1_545
H(9) H(32) 3.431 ? . 1_545
H(10) C(21) 3.029 ? . 6_547
H(10) C(22) 2.713 ? . 6_547
H(10) C(23) 2.967 ? . 6_547
H(10) C(27) 3.292 ? . 6_547
H(10) H(7) 3.112 ? . 5_546
H(10) H(23) 3.355 ? . 6_547
H(10) H(24) 2.535 ? . 6_547
H(10) H(25) 3.069 ? . 6_547
H(10) H(28) 3.593 ? . 6_547
H(10) H(33) 3.322 ? . 5_546
H(11) C(26) 3.291 ? . 5_646
H(11) C(28) 3.492 ? . 5_646
H(11) H(18) 2.931 ? . 5_646
H(11) H(27) 2.494 ? . 5_646
H(11) H(29) 2.645 ? . 5_646
H(11) H(34) 3.085 ? . 5_646
H(12) C(3) 3.313 ? . 5_546
H(12) C(18) 3.589 ? . 5_646
H(12) H(5) 2.721 ? . 5_546
H(12) H(6) 3.086 ? . 5_546
H(12) H(15) 3.072 ? . 5_646
H(12) H(18) 2.748 ? . 5_646
H(12) H(27) 3.108 ? . 5_646
H(12) H(31) 3.059 ? . 1_545
H(13) C(18) 3.432 ? . 5_646
H(13) C(20) 3.463 ? . 6_647
H(13) C(21) 3.586 ? . 6_647
H(13) H(18) 2.529 ? . 5_646
H(13) H(21) 2.650 ? . 6_647
H(13) H(23) 3.568 ? . 6_647
H(13) H(24) 3.154 ? . 6_647
H(13) H(29) 3.235 ? . 1_545
H(13) H(30) 3.369 ? . 1_545
H(13) H(34) 2.708 ? . 5_646
H(14) C(28) 3.249 ? . 1_545
H(14) H(21) 2.858 ? . 6_647
H(14) H(29) 3.158 ? . 1_545
H(14) H(30) 2.614 ? . 1_545
H(14) H(31) 3.218 ? . 1_545
H(15) H(6) 3.158 ? . 1_655
H(15) H(12) 3.072 ? . 5_656
H(15) H(29) 3.336 ? . 5_646
H(15) H(34) 2.835 ? . 5_646
H(16) C(20) 3.592 ? . 6_647
H(16) C(21) 3.127 ? . 6_647
H(16) H(6) 3.364 ? . 1_655
H(16) H(21) 3.124 ? . 6_647
H(16) H(23) 2.518 ? . 6_647
H(16) H(24) 3.042 ? . 6_647
H(17) C(26) 3.441 ? . 6_547
H(17) C(27) 3.508 ? . 6_547
H(17) H(27) 3.400 ? . 6_547
H(17) H(28) 3.523 ? . 6_547
H(18) C(10) 3.112 ? . 5_656
H(18) C(11) 3.231 ? . 5_656
H(18) H(11) 2.931 ? . 5_656
H(18) H(12) 2.748 ? . 5_656
H(18) H(13) 2.529 ? . 5_656
H(19) C(19) 3.454 ? . 6_647
H(19) C(20) 3.557 ? . 6_647
H(19) H(19) 2.763 ? . 6_647
H(19) H(21) 3.105 ? . 6_647
H(19) H(23) 3.148 ? . 6_647
H(19) H(30) 3.516 ? . 1_545
H(20) C(24) 3.276 ? . 6_547
H(20) C(25) 2.971 ? . 6_547
H(20) C(26) 3.314 ? . 6_547
H(20) C(28) 3.366 ? . 6_547
H(20) H(26) 3.487 ? . 6_547
H(20) H(27) 3.545 ? . 6_547
H(20) H(30) 3.392 ? . 1_545
H(20) H(30) 2.915 ? . 6_547
H(21) C(11) 3.128 ? . 6_647
H(21) C(25) 3.505 ? . 6_547
H(21) C(28) 3.044 ? . 6_547
H(21) H(8) 3.219 ? . 4_555
H(21) H(13) 2.650 ? . 6_647
H(21) H(14) 2.858 ? . 6_647
H(21) H(16) 3.124 ? . 6_647
H(21) H(19) 3.105 ? . 6_647
H(21) H(27) 3.456 ? . 6_547
H(21) H(29) 2.753 ? . 6_547
H(21) H(30) 2.620 ? . 6_547
H(22) C(26) 3.449 ? . 6_547
H(22) H(8) 2.730 ? . 4_555
H(22) H(27) 3.021 ? . 6_547
H(22) H(29) 3.454 ? . 6_547
H(23) C(12) 3.422 ? . 6_647
H(23) H(4) 3.506 ? . 6_657
H(23) H(6) 3.505 ? . 6_657
H(23) H(10) 3.355 ? . 6_657
H(23) H(13) 3.568 ? . 6_647
H(23) H(16) 2.518 ? . 6_647
H(23) H(19) 3.148 ? . 6_647
H(23) H(23) 3.266 ? . 6_647
H(24) C(9) 3.370 ? . 6_657
H(24) H(6) 3.222 ? . 6_657
H(24) H(7) 3.220 ? . 4_555
H(24) H(8) 3.163 ? . 4_555
H(24) H(10) 2.535 ? . 6_657
H(24) H(13) 3.154 ? . 6_647
H(24) H(16) 3.042 ? . 6_647
H(24) H(34) 3.523 ? . 4_555
H(25) C(5) 3.339 ? . 4_555
H(25) C(6) 3.549 ? . 4_555
H(25) H(1) 3.545 ? . 6_557
H(25) H(2) 3.531 ? . 6_557
H(25) H(7) 2.731 ? . 4_555
H(25) H(8) 3.147 ? . 4_555
H(25) H(9) 3.338 ? . 6_657
H(25) H(10) 3.069 ? . 6_657
H(25) H(31) 3.589 ? . 6_557
H(25) H(32) 3.056 ? . 6_557
H(26) C(24) 3.131 ? . 6_557
H(26) C(28) 3.469 ? . 6_557
H(26) C(29) 3.232 ? . 6_557
H(26) H(1) 3.361 ? . 6_557
H(26) H(20) 3.487 ? . 6_657
H(26) H(26) 2.223 ? . 6_557
H(26) H(30) 3.074 ? . 6_557
H(26) H(31) 3.458 ? . 6_557
H(26) H(32) 2.476 ? . 6_557
H(27) C(10) 3.195 ? . 5_656
H(27) H(3) 3.247 ? . 1_655
H(27) H(8) 3.210 ? . 5_656
H(27) H(11) 2.494 ? . 5_656
H(27) H(12) 3.108 ? . 5_656
H(27) H(17) 3.400 ? . 6_657
H(27) H(20) 3.545 ? . 6_657
H(27) H(21) 3.456 ? . 6_657
H(27) H(22) 3.021 ? . 6_657
H(28) H(3) 2.786 ? . 1_655
H(28) H(4) 2.882 ? . 6_657
H(28) H(10) 3.593 ? . 6_657
H(28) H(17) 3.523 ? . 6_657
H(29) C(10) 3.583 ? . 5_656
H(29) C(20) 3.489 ? . 6_657
H(29) H(8) 3.548 ? . 5_656
H(29) H(11) 2.645 ? . 5_656
H(29) H(13) 3.235 ? . 1_565
H(29) H(14) 3.158 ? . 1_565
H(29) H(15) 3.336 ? . 5_656
H(29) H(21) 2.753 ? . 6_657
H(29) H(22) 3.454 ? . 6_657
H(30) C(11) 3.390 ? . 1_565
H(30) C(19) 3.492 ? . 6_657
H(30) C(20) 3.374 ? . 6_657
H(30) H(9) 3.326 ? . 1_565
H(30) H(13) 3.369 ? . 1_565
H(30) H(14) 2.614 ? . 1_565
H(30) H(19) 3.516 ? . 1_565
H(30) H(20) 3.392 ? . 1_565
H(30) H(20) 2.915 ? . 6_657
H(30) H(21) 2.620 ? . 6_657
H(30) H(26) 3.074 ? . 6_557
H(31) C(3) 3.316 ? . 5_556
H(31) C(4) 3.503 ? . 5_556
H(31) C(5) 3.549 ? . 5_556
H(31) C(8) 3.311 ? . 1_565
H(31) H(5) 2.956 ? . 5_556
H(31) H(6) 3.067 ? . 5_556
H(31) H(7) 3.219 ? . 5_556
H(31) H(9) 2.484 ? . 1_565
H(31) H(12) 3.059 ? . 1_565
H(31) H(14) 3.218 ? . 1_565
H(31) H(25) 3.589 ? . 6_557
H(31) H(26) 3.458 ? . 6_557
H(32) C(23) 3.504 ? . 6_557
H(32) C(24) 3.219 ? . 6_557
H(32) H(9) 3.431 ? . 1_565
H(32) H(25) 3.056 ? . 6_557
H(32) H(26) 2.476 ? . 6_557
H(33) C(3) 3.356 ? . 5_556
H(33) C(4) 2.905 ? . 5_556
H(33) C(5) 3.317 ? . 5_556
H(33) C(9) 3.141 ? . 5_556
H(33) H(6) 2.939 ? . 5_556
H(33) H(10) 3.322 ? . 5_556
H(34) C(11) 3.296 ? . 5_656
H(34) C(12) 3.416 ? . 5_656
H(34) H(6) 3.105 ? . 5_556
H(34) H(11) 3.085 ? . 5_656
H(34) H(13) 2.708 ? . 5_656
H(34) H(15) 2.835 ? . 5_656
H(34) H(24) 3.523 ? . 2_544

loop_
_geom_torsion_atom_site_label_1
_geom_torsion_atom_site_label_2
_geom_torsion_atom_site_label_3
_geom_torsion_atom_site_label_4
_geom_torsion
_geom_torsion_publ_flag
_geom_torsion_site_symmetry_1
_geom_torsion_site_symmetry_2
_geom_torsion_site_symmetry_3
_geom_torsion_site_symmetry_4
C(2) C(1) C(16) C(15) -53.7(2) ? . . . .
C(2) C(1) C(16) C(17) 126.13(19) ? . . . .
C(16) C(1) C(2) C(3) -70.8(2) ? . . . .
C(1) C(2) C(3) C(4) 64.4(2) ? . . . .
C(2) C(3) C(4) C(5) -111.8(2) ? . . . .
C(2) C(3) C(4) C(9) 62.5(2) ? . . . .
C(3) C(4) C(5) C(6) 167.57(18) ? . . . .
C(3) C(4) C(9) C(8) -167.69(17) ? . . . .
C(5) C(4) C(9) C(8) 6.8(2) ? . . . .
C(9) C(4) C(5) C(6) -6.9(2) ? . . . .
C(4) C(5) C(6) C(7) 0.3(2) ? . . . .
C(5) C(6) C(7) C(8) 6.4(2) ? . . . .
C(5) C(6) C(7) C(10) -170.02(17) ? . . . .
C(6) C(7) C(8) C(9) -6.4(2) ? . . . .
C(6) C(7) C(10) C(11) 121.79(18) ? . . . .
C(8) C(7) C(10) C(11) -54.5(2) ? . . . .
C(10) C(7) C(8) C(9) 170.05(16) ? . . . .
C(7) C(8) C(9) C(4) -0.2(2) ? . . . .
C(7) C(10) C(11) C(12) -69.0(2) ? . . . .
C(10) C(11) C(12) C(13) 65.15(19) ? . . . .
C(11) C(12) C(13) C(14) 65.5(2) ? . . . .
C(11) C(12) C(13) C(18) -112.51(18) ? . . . .
C(12) C(13) C(14) C(15) -164.50(16) ? . . . .
C(12) C(13) C(14) C(19) 15.3(2) ? . . . .
C(12) C(13) C(18) C(17) 171.25(16) ? . . . .
C(14) C(13) C(18) C(17) -6.9(2) ? . . . .
C(18) C(13) C(14) C(15) 13.5(2) ? . . . .
C(18) C(13) C(14) C(19) -166.62(16) ? . . . .
C(13) C(14) C(15) C(16) -6.9(2) ? . . . .
C(13) C(14) C(19) C(20) 122.23(19) ? . . . .
C(15) C(14) C(19) C(20) -57.9(2) ? . . . .
C(19) C(14) C(15) C(16) 173.25(16) ? . . . .
C(14) C(15) C(16) C(1) 172.73(16) ? . . . .
C(14) C(15) C(16) C(17) -7.1(2) ? . . . .
C(1) C(16) C(17) C(18) -166.07(16) ? . . . .
C(1) C(16) C(17) C(30) 15.5(2) ? . . . .
C(15) C(16) C(17) C(18) 13.7(2) ? . . . .
C(15) C(16) C(17) C(30) -164.66(16) ? . . . .
C(16) C(17) C(18) C(13) -7.1(2) ? . . . .
C(16) C(17) C(30) C(29) 64.3(2) ? . . . .
C(18) C(17) C(30) C(29) -114.06(19) ? . . . .
C(30) C(17) C(18) C(13) 171.35(16) ? . . . .
C(14) C(19) C(20) C(21) -69.4(2) ? . . . .
C(19) C(20) C(21) C(22) 67.2(2) ? . . . .
C(20) C(21) C(22) C(23) 61.1(2) ? . . . .
C(20) C(21) C(22) C(27) -112.9(2) ? . . . .
C(21) C(22) C(23) C(24) -167.52(17) ? . . . .
C(21) C(22) C(27) C(26) 168.01(17) ? . . . .
C(23) C(22) C(27) C(26) -6.2(2) ? . . . .
C(27) C(22) C(23) C(24) 6.8(2) ? . . . .
C(22) C(23) C(24) C(25) -0.1(2) ? . . . .
C(23) C(24) C(25) C(26) -7.1(2) ? . . . .
C(23) C(24) C(25) C(28) 169.70(17) ? . . . .
C(24) C(25) C(26) C(27) 7.6(2) ? . . . .
C(24) C(25) C(28) C(29) -59.8(2) ? . . . .
C(26) C(25) C(28) C(29) 116.8(2) ? . . . .
C(28) C(25) C(26) C(27) -169.08(17) ? . . . .
C(25) C(26) C(27) C(22) -1.0(2) ? . . . .
C(25) C(28) C(29) C(30) -66.6(2) ? . . . .
C(28) C(29) C(30) C(17) 66.5(2) ? . . . .

loop_
_cod_related_entry_id
_cod_related_entry_database
_cod_related_entry_code
1 ChemSpider 30658793
